data_7129171
loop_
_publ_author_name
'Krempner, Clemens'
'Manankandayalage, Chamila'
'Unruh, Daniel K.'

_publ_section_title
;
 Carbon Monoxide Bond Cleavage Mediated by an Intramolecular Frustrated
 Lewis Pair: Access to New B/N Heterocycles via Selective Incorporation of
 Single Carbon Atoms
;
_journal_name_full 'Chemical Communications'
_journal_paper_doi 10.1039/D1CC05673E
_journal_year 2021
_chemical_formula_moiety '2(C38 H30 B2 F15 N3 O), 2(C6 H6)'
_chemical_formula_sum 'C88 H72 B4 F30 N6 O2'
_chemical_formula_weight 1858.75
_space_group_crystal_system triclinic
_space_group_IT_number 2
_space_group_name_Hall '-P 1'
_space_group_name_H-M_alt 'P -1'
_atom_sites_solution_hydrogens geom
_atom_sites_solution_primary dual
_audit_creation_date 2021-04-28
_audit_creation_method
;
Olex2 1.3-ac4
(compiled 2020.03.28 svn.rd84adfe8 for Rigaku Oxford Diffraction, GUI svn.r6032)
;
_audit_update_record
;
2021-06-23 deposited with the CCDC.	2021-10-29 downloaded from the CCDC.
;
_cell_angle_alpha 112.2910(10)
_cell_angle_beta 98.8880(10)
_cell_angle_gamma 105.1620(10)
_cell_formula_units_Z 1
_cell_length_a 11.13660(10)
_cell_length_b 14.3079(2)
_cell_length_c 14.5576(2)
_cell_measurement_reflns_used 27004
_cell_measurement_temperature 99.9(2)
_cell_measurement_theta_max 77.2440
_cell_measurement_theta_min 3.4210
_cell_volume 1986.21(5)
_computing_cell_refinement 'CrysAlisPro 1.171.40.84a (Rigaku OD, 2020)'
_computing_data_collection 'CrysAlisPro 1.171.40.84a (Rigaku OD, 2020)'
_computing_data_reduction 'CrysAlisPro 1.171.40.84a (Rigaku OD, 2020)'
_computing_molecular_graphics 'Olex2 1.3-ac4 (Dolomanov et al., 2009)'
_computing_publication_material 'Olex2 1.3-ac4 (Dolomanov et al., 2009)'
_computing_structure_refinement 'XL  (Sheldrick, 2008)'
_computing_structure_solution 'SHELXT 2018/2 (Sheldrick, 2018)'
_diffrn_ambient_environment N~2~
_diffrn_ambient_temperature 99.9(2)
_diffrn_detector 'Hybrid Pixel Array Detector'
_diffrn_detector_area_resol_mean 10.0000
_diffrn_detector_type HyPix
_diffrn_measured_fraction_theta_full 0.999
_diffrn_measured_fraction_theta_max 0.977
_diffrn_measurement_details
;
List of Runs (angles in degrees, time in seconds):

  # Type    Start    End  Width  t~exp~   \w     \q     \k     \f   Frames
#--------------------------------------------------------------------------
  1  \w    -71.00  24.00   0.50    0.44    --  -48.41  76.00-174.00  190
  2  \w    -24.00  27.00   0.50    0.44    --  -48.41  19.00-180.00  102
  3  \w    -49.00 -14.00   0.50    1.76    --  -86.25  45.00 -30.00   70
  4  \w    -49.00 -14.00   0.50    1.76    --  -86.25  45.00  30.00   70
  5  \w    -49.00 -14.00   0.50    1.76    --  -86.25  45.00   0.00   70
  6  \w    -24.00  27.00   0.50    0.44    --  -48.41  19.00 120.00  102
  7  \w    -49.00 -14.00   0.50    1.76    --  -86.25  45.00 120.00   70
  8  \w   -120.00 -26.00   0.50    0.44    --  -48.41 -76.00  58.00  188
  9  \w   -120.00 -73.00   0.50    0.44    --  -48.41-125.00-120.00   94
 10  \w   -159.00 -64.00   0.50    1.76    --  -86.25 -76.00  58.00  190
 11  \w   -159.00 -83.00   0.50    1.76    --  -86.25 -94.00 120.00  152
 12  \w    -23.00  71.00   0.50    0.44    --   48.41 -76.00  58.00  188
 13  \w     35.00 104.00   0.50    1.76    --  107.75 -76.00  58.00  138
 14  \w     35.00 106.00   0.50    1.76    --  107.75 -94.00 -30.00  142
 15  \w     36.00 178.00   0.50    1.76    --  107.75   0.00  90.00  284
 16  \w     95.00 178.00   0.50    1.76    --  107.75  30.00 150.00  166
 17  \w     95.00 178.00   0.50    1.76    --  107.75 125.00  60.00  166
 18  \w     95.00 178.00   0.50    1.76    --  107.75 125.00 -90.00  166
 19  \w     95.00 178.00   0.50    1.76    --  107.75  45.00  60.00  166
 20  \w     91.00 178.00   0.50    1.76    --  107.75  61.00 -90.00  174
 21  \w     85.00 178.00   0.50    1.76    --  107.75  76.00-174.00  186
 22  \w     35.00 106.00   0.50    1.76    --  107.75 -94.00  90.00  142
 23  \w     35.00 106.00   0.50    1.76    --  107.75 -94.00 -60.00  142
 24  \w     35.00 106.00   0.50    1.76    --  107.75 -94.00-180.00  142
 25  \w     35.00  73.00   0.50    1.76    --  107.75 -61.00 -30.00   76
 26  \w     35.00 107.00   0.50    1.76    --  107.75 -77.00 -30.00  144
 27  \w     35.00 112.00   0.50    1.76    --  107.75-125.00  60.00  154
 28  \w     35.00 106.00   0.50    1.76    --  107.75 -94.00 120.00  142
 29  \w     35.00 106.00   0.50    1.76    --  107.75 -98.00  48.06  142
 30  \w     35.00 106.00   0.50    1.76    --  107.75 -94.00 150.00  142
 31  \w     35.00  73.00   0.50    1.76    --  107.75 -61.00  60.00   76
 32  \w     35.00 106.00   0.50    1.76    --  107.75 -94.00-120.00  142
 33  \w     35.00 106.00   0.50    1.76    --  107.75 -94.00-150.00  142
 34  \w     35.00  73.00   0.50    1.76    --  107.75 -61.00-150.00   76
 35  \w     26.00 121.00   0.50    0.44    --   48.41  76.00-174.00  190
 36  \w     26.00  98.00   0.50    0.44    --   48.41  77.00 -60.00  144
 37  \w    -26.00  28.00   0.50    0.44    --   48.41 -19.00 -60.00  108
 38  \w   -100.00 -13.00   0.50    1.76    --  -86.25  76.00-174.00  174
;
_diffrn_measurement_device 'four-circle diffractometer'
_diffrn_measurement_device_type 'XtaLAB Synergy, Dualflex, HyPix'
_diffrn_measurement_method '\w scans'
_diffrn_orient_matrix_type 'CrysAlisPro convention (1999,Acta A55,543-557)'
_diffrn_orient_matrix_UB_11 -0.0854241000
_diffrn_orient_matrix_UB_12 -0.0543492000
_diffrn_orient_matrix_UB_13 0.0522409000
_diffrn_orient_matrix_UB_21 -0.0176022000
_diffrn_orient_matrix_UB_22 -0.1117145000
_diffrn_orient_matrix_UB_23 -0.0843185000
_diffrn_orient_matrix_UB_31 0.1213986000
_diffrn_orient_matrix_UB_32 -0.0008662000
_diffrn_orient_matrix_UB_33 0.0662634000
_diffrn_radiation_monochromator mirror
_diffrn_radiation_probe x-ray
_diffrn_radiation_type 'Cu K\a'
_diffrn_radiation_wavelength 1.54184
_diffrn_reflns_av_R_equivalents 0.0381
_diffrn_reflns_av_unetI/netI 0.0290
_diffrn_reflns_Laue_measured_fraction_full 0.999
_diffrn_reflns_Laue_measured_fraction_max 0.977
_diffrn_reflns_limit_h_max 14
_diffrn_reflns_limit_h_min -13
_diffrn_reflns_limit_k_max 17
_diffrn_reflns_limit_k_min -18
_diffrn_reflns_limit_l_max 18
_diffrn_reflns_limit_l_min -17
_diffrn_reflns_number 38258
_diffrn_reflns_point_group_measured_fraction_full 0.999
_diffrn_reflns_point_group_measured_fraction_max 0.977
_diffrn_reflns_theta_full 67.684
_diffrn_reflns_theta_max 77.546
_diffrn_reflns_theta_min 3.422
_diffrn_source 'micro-focus sealed X-ray tube'
_diffrn_source_type 'PhotonJet (Cu) X-ray Source'
_exptl_absorpt_coefficient_mu 1.244
_exptl_absorpt_correction_T_max 1.000
_exptl_absorpt_correction_T_min 0.585
_exptl_absorpt_correction_type gaussian
_exptl_absorpt_process_details
;
CrysAlisPro 1.171.40.84a (Rigaku Oxford Diffraction, 2020)
Numerical absorption correction based on gaussian integration over
a multifaceted crystal model
Empirical absorption correction using spherical harmonics,
implemented in SCALE3 ABSPACK scaling algorithm.
;
_exptl_crystal_colour 'clear colourless'
_exptl_crystal_colour_lustre clear
_exptl_crystal_colour_primary colourless
_exptl_crystal_density_diffrn 1.554
_exptl_crystal_description prism
_exptl_crystal_F_000 948
_exptl_crystal_recrystallization_method 'Slow evaporation from benzene'
_exptl_crystal_size_max 0.178
_exptl_crystal_size_mid 0.074
_exptl_crystal_size_min 0.046
_refine_diff_density_max 0.294
_refine_diff_density_min -0.245
_refine_diff_density_rms 0.045
_refine_ls_extinction_coef 0.00098(13)
_refine_ls_extinction_expression Fc^*^=kFc[1+0.001xFc^2^\l^3^/sin(2\q)]^-1/4^
_refine_ls_extinction_method 'SHELXL-2018/3 (Sheldrick 2018)'
_refine_ls_goodness_of_fit_ref 1.056
_refine_ls_hydrogen_treatment constr
_refine_ls_matrix_type full
_refine_ls_number_parameters 591
_refine_ls_number_reflns 8258
_refine_ls_number_restraints 0
_refine_ls_restrained_S_all 1.056
_refine_ls_R_factor_all 0.0378
_refine_ls_R_factor_gt 0.0336
_refine_ls_shift/su_max 0.001
_refine_ls_shift/su_mean 0.000
_refine_ls_structure_factor_coef Fsqd
_refine_ls_weighting_details 'w=1/[\s^2^(Fo^2^)+(0.0391P)^2^+0.7935P] where P=(Fo^2^+2Fc^2^)/3'
_refine_ls_weighting_scheme calc
_refine_ls_wR_factor_gt 0.0861
_refine_ls_wR_factor_ref 0.0887
_reflns_Friedel_coverage 0.000
_reflns_number_gt 7332
_reflns_number_total 8258
_reflns_threshold_expression 'I > 2\s(I)'
_cod_data_source_file d1cc05673e2.cif
_cod_data_source_block 10
_cod_database_code 7129171
_shelx_shelxl_version_number 2018/3
_chemical_oxdiff_formula 'C88  H72  B4  F30  N6  O2  '
_shelx_space_group_comment
;
The symmetry employed for this shelxl refinement is uniquely defined
by the following loop, which should always be used as a source of
symmetry information in preference to the above space-group names.
They are only intended as comments.
;
_reflns_odcompleteness_completeness 99.89
_reflns_odcompleteness_iscentric 1
_reflns_odcompleteness_theta 68.13
_olex2_refinement_description
;
1. Fixed Uiso
 At 1.2 times of:
  All C(H) groups, All C(H,H) groups
 At 1.5 times of:
  All C(H,H,H) groups
2.a Ternary CH refined with riding coordinates:
 C16(H16), C20(H20)
2.b Secondary CH2 refined with riding coordinates:
 C13(H13A,H13B), C14(H14A,H14B), C15(H15A,H15B), C17(H17A,H17B), C18(H18A,
 H18B), C19(H19A,H19B)
2.c Aromatic/amide H refined with riding coordinates:
 C4(H4), C5(H5), C6(H6), C7(H7), C39(H39), C40(H40), C41(H41), C42(H42),
 C43(H43), C44(H44)
2.d Idealised Me refined as rotating group:
 C9(H9A,H9B,H9C), C10(H10A,H10B,H10C), C11(H11A,H11B,H11C), C12(H12A,H12B,H12C)
;
_olex2_date_sample_data_collection 2020-12-01
_olex2_date_sample_submission 2020-12-01
_olex2_exptl_crystal_mounting_method 'MiTeGen 50 um MicroLoop'
_olex2_submission_original_sample_id kre20_38
_olex2_submission_special_instructions 'No special instructions were received'
_oxdiff_exptl_absorpt_empirical_details
;
Empirical correction (ABSPACK) includes:
- Absorption correction using spherical harmonics
- Frame scaling
- Detector area scaling
;
_oxdiff_exptl_absorpt_empirical_full_max 1.431
_oxdiff_exptl_absorpt_empirical_full_min 0.745

loop_
_space_group_symop_operation_xyz
'x, y, z'
'-x, -y, -z'

loop_
_atom_site_label
_atom_site_type_symbol
_atom_site_fract_x
_atom_site_fract_y
_atom_site_fract_z
_atom_site_U_iso_or_equiv
_atom_site_adp_type
_atom_site_occupancy
_atom_site_site_symmetry_order
_atom_site_calc_flag
_atom_site_refinement_flags_posn
_atom_site_refinement_flags_adp
_atom_site_refinement_flags_occupancy
_atom_site_disorder_assembly
_atom_site_disorder_group
F1 F 0.42595(7) 0.94240(6) 0.33887(6) 0.02001(16) Uani 1 1 d . . . . .
F2 F 0.29250(8) 1.06144(6) 0.31527(7) 0.02644(18) Uani 1 1 d . . . . .
F3 F 0.03380(8) 0.97220(7) 0.21444(7) 0.0321(2) Uani 1 1 d . . . . .
F4 F -0.08578(7) 0.75356(7) 0.13169(7) 0.0298(2) Uani 1 1 d . . . . .
F5 F 0.04756(7) 0.62950(6) 0.15284(6) 0.02129(16) Uani 1 1 d . . . . .
F6 F 0.48344(7) 0.80091(6) 0.16979(6) 0.02072(16) Uani 1 1 d . . . . .
F7 F 0.74159(8) 0.88046(6) 0.22288(7) 0.02591(18) Uani 1 1 d . . . . .
F8 F 0.88518(7) 0.88529(7) 0.39501(7) 0.0297(2) Uani 1 1 d . . . . .
F9 F 0.76285(8) 0.80077(7) 0.50919(6) 0.02573(18) Uani 1 1 d . . . . .
F10 F 0.50655(7) 0.71458(6) 0.45514(6) 0.02102(16) Uani 1 1 d . . . . .
F11 F 0.20830(8) 0.64895(6) 0.02937(6) 0.02358(17) Uani 1 1 d . . . . .
F12 F 0.22622(8) 0.49317(7) -0.13303(6) 0.02688(18) Uani 1 1 d . . . . .
F13 F 0.34967(8) 0.35975(7) -0.11031(6) 0.02837(19) Uani 1 1 d . . . . .
F14 F 0.44577(8) 0.37942(6) 0.08330(7) 0.02782(19) Uani 1 1 d . . . . .
F15 F 0.42060(7) 0.52858(6) 0.24783(6) 0.02011(16) Uani 1 1 d . . . . .
O1 O 0.25865(8) 0.64577(7) 0.32261(7) 0.01561(18) Uani 1 1 d . . . . .
N1 N 0.22568(10) 0.51962(8) 0.39920(8) 0.0149(2) Uani 1 1 d . . . . .
N2 N 0.09894(10) 0.40107(8) 0.23120(8) 0.0173(2) Uani 1 1 d . . . . .
N3 N 0.26120(10) 0.35804(9) 0.30832(9) 0.0181(2) Uani 1 1 d . . . . .
C1 C 0.24658(11) 0.70300(10) 0.52163(9) 0.0150(2) Uani 1 1 d . . . . .
C2 C 0.25018(11) 0.52734(10) 0.50160(10) 0.0154(2) Uani 1 1 d . . . . .
C3 C 0.27236(11) 0.63298(10) 0.57434(10) 0.0157(2) Uani 1 1 d . . . . .
C4 C 0.30271(12) 0.65484(11) 0.67850(10) 0.0191(3) Uani 1 1 d . . . . .
H4 H 0.319648 0.724304 0.728594 0.023 Uiso 1 1 calc R U . . .
C5 C 0.30814(13) 0.57425(11) 0.70896(10) 0.0207(3) Uani 1 1 d . . . . .
H5 H 0.331458 0.590872 0.778976 0.025 Uiso 1 1 calc R U . . .
C6 C 0.27895(12) 0.46974(11) 0.63540(11) 0.0202(3) Uani 1 1 d . . . . .
H6 H 0.279102 0.415711 0.656055 0.024 Uiso 1 1 calc R U . . .
C7 C 0.24936(12) 0.44507(10) 0.53056(10) 0.0182(2) Uani 1 1 d . . . . .
H7 H 0.229390 0.374862 0.480780 0.022 Uiso 1 1 calc R U . . .
C8 C 0.19604(12) 0.42537(10) 0.31211(10) 0.0151(2) Uani 1 1 d . . . . .
C9 C 0.09391(14) 0.33756(11) 0.12396(10) 0.0240(3) Uani 1 1 d . . . . .
H9A H 0.173913 0.324397 0.122022 0.036 Uiso 1 1 calc R U . . .
H9B H 0.081311 0.376538 0.084416 0.036 Uiso 1 1 calc R U . . .
H9C H 0.023207 0.270042 0.095010 0.036 Uiso 1 1 calc R U . . .
C10 C -0.00596(12) 0.44493(11) 0.24218(11) 0.0218(3) Uani 1 1 d . . . . .
H10A H -0.009182 0.470201 0.312667 0.033 Uiso 1 1 calc R U . . .
H10B H -0.087161 0.389552 0.197413 0.033 Uiso 1 1 calc R U . . .
H10C H 0.009762 0.503761 0.223656 0.033 Uiso 1 1 calc R U . . .
C11 C 0.39784(13) 0.39660(12) 0.36631(11) 0.0232(3) Uani 1 1 d . . . . .
H11A H 0.430494 0.473996 0.400574 0.035 Uiso 1 1 calc R U . . .
H11B H 0.446963 0.371965 0.319502 0.035 Uiso 1 1 calc R U . . .
H11C H 0.405668 0.369121 0.416868 0.035 Uiso 1 1 calc R U . . .
C12 C 0.20081(15) 0.24067(11) 0.24964(12) 0.0259(3) Uani 1 1 d . . . . .
H12A H 0.108633 0.221458 0.225088 0.039 Uiso 1 1 calc R U . . .
H12B H 0.219290 0.207363 0.293628 0.039 Uiso 1 1 calc R U . . .
H12C H 0.234934 0.216271 0.191755 0.039 Uiso 1 1 calc R U . . .
C13 C 0.08172(13) 0.74571(11) 0.62093(10) 0.0201(3) Uani 1 1 d . . . . .
H13A H -0.006544 0.745319 0.612756 0.024 Uiso 1 1 calc R U . . .
H13B H 0.091389 0.699591 0.653999 0.024 Uiso 1 1 calc R U . . .
C14 C 0.17475(14) 0.86114(11) 0.69331(11) 0.0241(3) Uani 1 1 d . . . . .
H14A H 0.176401 0.874827 0.764140 0.029 Uiso 1 1 calc R U . . .
H14B H 0.140896 0.911152 0.677940 0.029 Uiso 1 1 calc R U . . .
C15 C 0.31514(13) 0.88438(10) 0.68531(10) 0.0204(3) Uani 1 1 d . . . . .
H15A H 0.363057 0.865609 0.733003 0.025 Uiso 1 1 calc R U . . .
H15B H 0.355144 0.961311 0.708079 0.025 Uiso 1 1 calc R U . . .
C16 C 0.33027(12) 0.82475(10) 0.57688(10) 0.0162(2) Uani 1 1 d . . . . .
H16 H 0.421474 0.830997 0.585293 0.019 Uiso 1 1 calc R U . . .
C17 C 0.15304(12) 0.86474(10) 0.47839(11) 0.0198(3) Uani 1 1 d . . . . .
H17A H 0.135196 0.913331 0.537845 0.024 Uiso 1 1 calc R U . . .
H17B H 0.135638 0.885412 0.422880 0.024 Uiso 1 1 calc R U . . .
C18 C 0.29698(12) 0.87744(10) 0.50692(10) 0.0174(2) Uani 1 1 d . . . . .
H18A H 0.320606 0.845847 0.443743 0.021 Uiso 1 1 calc R U . . .
H18B H 0.348832 0.953683 0.541768 0.021 Uiso 1 1 calc R U . . .
C19 C 0.06155(12) 0.74912(10) 0.44401(10) 0.0184(3) Uani 1 1 d . . . . .
H19A H 0.058732 0.705052 0.373499 0.022 Uiso 1 1 calc R U . . .
H19B H -0.025286 0.749875 0.444045 0.022 Uiso 1 1 calc R U . . .
C20 C 0.10122(12) 0.69680(10) 0.51278(10) 0.0164(2) Uani 1 1 d . . . . .
H20 H 0.046298 0.620389 0.478314 0.020 Uiso 1 1 calc R U . . .
C21 C 0.24535(12) 0.77736(10) 0.24610(9) 0.0153(2) Uani 1 1 d . . . . .
C22 C 0.29952(12) 0.88865(10) 0.28498(10) 0.0168(2) Uani 1 1 d . . . . .
C23 C 0.23156(13) 0.95459(10) 0.27557(10) 0.0198(3) Uani 1 1 d . . . . .
C24 C 0.10082(13) 0.90966(11) 0.22490(11) 0.0223(3) Uani 1 1 d . . . . .
C25 C 0.04116(12) 0.79950(11) 0.18399(11) 0.0210(3) Uani 1 1 d . . . . .
C26 C 0.11316(12) 0.73699(10) 0.19561(10) 0.0180(2) Uani 1 1 d . . . . .
C27 C 0.47953(12) 0.75692(9) 0.31113(10) 0.0156(2) Uani 1 1 d . . . . .
C28 C 0.54897(12) 0.80043(10) 0.25602(10) 0.0170(2) Uani 1 1 d . . . . .
C29 C 0.68223(12) 0.84270(10) 0.28182(11) 0.0196(3) Uani 1 1 d . . . . .
C30 C 0.75540(12) 0.84443(10) 0.36836(11) 0.0212(3) Uani 1 1 d . . . . .
C31 C 0.69262(12) 0.80218(10) 0.42594(10) 0.0199(3) Uani 1 1 d . . . . .
C32 C 0.55792(12) 0.75901(10) 0.39622(10) 0.0173(2) Uani 1 1 d . . . . .
C33 C 0.31018(11) 0.59662(10) 0.14928(10) 0.0158(2) Uani 1 1 d . . . . .
C34 C 0.26431(12) 0.58248(10) 0.04884(10) 0.0175(2) Uani 1 1 d . . . . .
C35 C 0.27421(13) 0.50323(11) -0.03792(10) 0.0204(3) Uani 1 1 d . . . . .
C36 C 0.33609(13) 0.43454(10) -0.02728(10) 0.0206(3) Uani 1 1 d . . . . .
C37 C 0.38458(12) 0.44512(10) 0.07075(11) 0.0198(3) Uani 1 1 d . . . . .
C38 C 0.36960(12) 0.52347(10) 0.15457(10) 0.0167(2) Uani 1 1 d . . . . .
B1 B 0.24857(12) 0.63087(11) 0.40531(11) 0.0143(3) Uani 1 1 d . . . . .
B2 B 0.31982(13) 0.69548(11) 0.26126(11) 0.0150(3) Uani 1 1 d . . . . .
C39 C 0.6519(2) 0.88414(15) -0.01319(14) 0.0470(5) Uani 1 1 d . . . . .
H39 H 0.612011 0.823585 -0.004392 0.056 Uiso 1 1 calc R U . . .
C40 C 0.57968(19) 0.92172(18) -0.06656(16) 0.0501(5) Uani 1 1 d . . . . .
H40 H 0.490619 0.885648 -0.095048 0.060 Uiso 1 1 calc R U . . .
C41 C 0.6381(2) 1.01201(19) -0.07803(17) 0.0545(5) Uani 1 1 d . . . . .
H41 H 0.588499 1.036386 -0.114814 0.065 Uiso 1 1 calc R U . . .
C42 C 0.7677(2) 1.06613(18) -0.03620(15) 0.0515(5) Uani 1 1 d . . . . .
H42 H 0.806035 1.128844 -0.042157 0.062 Uiso 1 1 calc R U . . .
C43 C 0.84244(19) 1.02849(18) 0.01489(15) 0.0522(5) Uani 1 1 d . . . . .
H43 H 0.931766 1.064092 0.041142 0.063 Uiso 1 1 calc R U . . .
C44 C 0.7850(2) 0.93760(18) 0.02738(14) 0.0524(5) Uani 1 1 d . . . . .
H44 H 0.835250 0.912490 0.062776 0.063 Uiso 1 1 calc R U . . .

loop_
_atom_site_aniso_label
_atom_site_aniso_U_11
_atom_site_aniso_U_22
_atom_site_aniso_U_33
_atom_site_aniso_U_23
_atom_site_aniso_U_13
_atom_site_aniso_U_12
F1 0.0147(3) 0.0152(4) 0.0260(4) 0.0074(3) 0.0021(3) 0.0035(3)
F2 0.0282(4) 0.0145(4) 0.0358(5) 0.0105(3) 0.0060(3) 0.0087(3)
F3 0.0279(4) 0.0287(4) 0.0460(5) 0.0186(4) 0.0054(4) 0.0190(4)
F4 0.0150(4) 0.0296(4) 0.0400(5) 0.0140(4) -0.0009(3) 0.0075(3)
F5 0.0174(4) 0.0159(4) 0.0264(4) 0.0086(3) 0.0027(3) 0.0025(3)
F6 0.0212(4) 0.0228(4) 0.0218(4) 0.0134(3) 0.0070(3) 0.0073(3)
F7 0.0232(4) 0.0230(4) 0.0401(5) 0.0183(4) 0.0180(4) 0.0093(3)
F8 0.0122(4) 0.0259(4) 0.0497(5) 0.0162(4) 0.0061(3) 0.0069(3)
F9 0.0207(4) 0.0287(4) 0.0259(4) 0.0104(3) -0.0001(3) 0.0121(3)
F10 0.0206(4) 0.0281(4) 0.0199(4) 0.0138(3) 0.0072(3) 0.0112(3)
F11 0.0305(4) 0.0269(4) 0.0207(4) 0.0146(3) 0.0071(3) 0.0150(3)
F12 0.0298(4) 0.0338(5) 0.0144(4) 0.0101(3) 0.0057(3) 0.0082(4)
F13 0.0290(4) 0.0241(4) 0.0225(4) -0.0002(3) 0.0117(3) 0.0080(3)
F14 0.0316(4) 0.0220(4) 0.0323(5) 0.0090(3) 0.0099(4) 0.0171(3)
F15 0.0245(4) 0.0208(4) 0.0190(4) 0.0104(3) 0.0059(3) 0.0118(3)
O1 0.0160(4) 0.0161(4) 0.0168(4) 0.0085(3) 0.0056(3) 0.0062(3)
N1 0.0162(5) 0.0137(5) 0.0151(5) 0.0068(4) 0.0037(4) 0.0054(4)
N2 0.0164(5) 0.0156(5) 0.0172(5) 0.0063(4) 0.0026(4) 0.0039(4)
N3 0.0196(5) 0.0160(5) 0.0209(5) 0.0082(4) 0.0067(4) 0.0086(4)
C1 0.0142(5) 0.0164(6) 0.0161(6) 0.0082(5) 0.0048(5) 0.0061(5)
C2 0.0119(5) 0.0189(6) 0.0163(6) 0.0085(5) 0.0044(4) 0.0056(5)
C3 0.0131(5) 0.0180(6) 0.0187(6) 0.0096(5) 0.0060(5) 0.0065(5)
C4 0.0199(6) 0.0211(6) 0.0176(6) 0.0084(5) 0.0070(5) 0.0082(5)
C5 0.0194(6) 0.0290(7) 0.0188(6) 0.0140(5) 0.0069(5) 0.0100(5)
C6 0.0178(6) 0.0242(7) 0.0253(7) 0.0165(6) 0.0075(5) 0.0084(5)
C7 0.0169(6) 0.0176(6) 0.0219(6) 0.0104(5) 0.0060(5) 0.0059(5)
C8 0.0150(5) 0.0141(5) 0.0170(6) 0.0082(5) 0.0058(5) 0.0038(4)
C9 0.0253(7) 0.0219(7) 0.0179(6) 0.0061(5) 0.0036(5) 0.0031(5)
C10 0.0154(6) 0.0226(6) 0.0272(7) 0.0125(6) 0.0021(5) 0.0060(5)
C11 0.0197(6) 0.0287(7) 0.0295(7) 0.0175(6) 0.0091(5) 0.0133(6)
C12 0.0350(8) 0.0164(6) 0.0284(7) 0.0088(6) 0.0117(6) 0.0123(6)
C13 0.0193(6) 0.0220(6) 0.0224(6) 0.0101(5) 0.0112(5) 0.0089(5)
C14 0.0269(7) 0.0225(7) 0.0213(7) 0.0057(5) 0.0124(6) 0.0093(6)
C15 0.0231(6) 0.0170(6) 0.0184(6) 0.0057(5) 0.0058(5) 0.0059(5)
C16 0.0143(5) 0.0154(6) 0.0179(6) 0.0064(5) 0.0046(5) 0.0052(5)
C17 0.0199(6) 0.0192(6) 0.0249(7) 0.0117(5) 0.0074(5) 0.0101(5)
C18 0.0176(6) 0.0144(6) 0.0195(6) 0.0069(5) 0.0057(5) 0.0052(5)
C19 0.0145(6) 0.0202(6) 0.0220(6) 0.0093(5) 0.0053(5) 0.0083(5)
C20 0.0142(5) 0.0158(6) 0.0197(6) 0.0074(5) 0.0065(5) 0.0057(5)
C21 0.0167(6) 0.0156(6) 0.0158(6) 0.0081(5) 0.0059(5) 0.0064(5)
C22 0.0151(6) 0.0179(6) 0.0181(6) 0.0087(5) 0.0047(5) 0.0060(5)
C23 0.0229(6) 0.0151(6) 0.0230(7) 0.0093(5) 0.0070(5) 0.0075(5)
C24 0.0226(6) 0.0236(7) 0.0284(7) 0.0152(6) 0.0072(5) 0.0141(5)
C25 0.0153(6) 0.0247(7) 0.0226(7) 0.0109(5) 0.0025(5) 0.0074(5)
C26 0.0188(6) 0.0155(6) 0.0190(6) 0.0077(5) 0.0051(5) 0.0049(5)
C27 0.0162(6) 0.0132(5) 0.0175(6) 0.0054(5) 0.0057(5) 0.0069(5)
C28 0.0194(6) 0.0144(6) 0.0186(6) 0.0072(5) 0.0062(5) 0.0077(5)
C29 0.0194(6) 0.0146(6) 0.0283(7) 0.0099(5) 0.0122(5) 0.0076(5)
C30 0.0133(6) 0.0152(6) 0.0329(7) 0.0076(5) 0.0062(5) 0.0065(5)
C31 0.0187(6) 0.0181(6) 0.0212(6) 0.0061(5) 0.0021(5) 0.0098(5)
C32 0.0190(6) 0.0161(6) 0.0187(6) 0.0073(5) 0.0069(5) 0.0089(5)
C33 0.0143(5) 0.0149(6) 0.0180(6) 0.0079(5) 0.0053(5) 0.0033(5)
C34 0.0168(6) 0.0175(6) 0.0199(6) 0.0100(5) 0.0060(5) 0.0054(5)
C35 0.0186(6) 0.0230(6) 0.0164(6) 0.0087(5) 0.0046(5) 0.0025(5)
C36 0.0186(6) 0.0175(6) 0.0190(6) 0.0021(5) 0.0084(5) 0.0028(5)
C37 0.0181(6) 0.0161(6) 0.0258(7) 0.0085(5) 0.0079(5) 0.0069(5)
C38 0.0167(6) 0.0168(6) 0.0160(6) 0.0076(5) 0.0045(5) 0.0047(5)
B1 0.0099(6) 0.0140(6) 0.0180(7) 0.0064(5) 0.0028(5) 0.0044(5)
B2 0.0156(6) 0.0148(6) 0.0160(6) 0.0078(5) 0.0048(5) 0.0059(5)
C39 0.0680(13) 0.0325(9) 0.0330(9) 0.0114(7) 0.0139(9) 0.0111(9)
C40 0.0363(9) 0.0575(12) 0.0438(11) 0.0225(9) 0.0027(8) 0.0016(9)
C41 0.0537(12) 0.0653(13) 0.0474(11) 0.0360(11) 0.0062(9) 0.0127(10)
C42 0.0559(12) 0.0543(12) 0.0323(9) 0.0203(9) 0.0121(9) -0.0009(9)
C43 0.0354(9) 0.0582(13) 0.0349(10) 0.0018(9) 0.0071(8) 0.0034(9)
C44 0.0655(13) 0.0575(12) 0.0263(9) 0.0045(8) 0.0018(9) 0.0368(11)

loop_
_atom_type_symbol
_atom_type_description
_atom_type_scat_dispersion_real
_atom_type_scat_dispersion_imag
_atom_type_scat_source
C C 0.0181 0.0091 'International Tables Vol C Tables 4.2.6.8 and 6.1.1.4'
H H 0.0000 0.0000 'International Tables Vol C Tables 4.2.6.8 and 6.1.1.4'
B B 0.0090 0.0039 'International Tables Vol C Tables 4.2.6.8 and 6.1.1.4'
F F 0.0727 0.0534 'International Tables Vol C Tables 4.2.6.8 and 6.1.1.4'
N N 0.0311 0.0180 'International Tables Vol C Tables 4.2.6.8 and 6.1.1.4'
O O 0.0492 0.0322 'International Tables Vol C Tables 4.2.6.8 and 6.1.1.4'

loop_
_exptl_crystal_face_index_h
_exptl_crystal_face_index_k
_exptl_crystal_face_index_l
_exptl_crystal_face_perp_dist
6 -4 5 0.0935
-2 8 1 0.0169
6 1 -6 0.0379
-1 5 -9 0.0661
-7 -1 5 0.0276
6 -4 -5 0.0403
2 -8 -1 0.0246
1 -9 6 0.0561
-2 -8 5 0.0394
0 0 9 0.0622

loop_
_geom_angle_atom_site_label_1
_geom_angle_atom_site_label_2
_geom_angle_atom_site_label_3
_geom_angle
_geom_angle_site_symmetry_1
_geom_angle_site_symmetry_3
_geom_angle_publ_flag
B1 O1 B2 156.53(11) . . ?
C2 N1 B1 109.19(10) . . ?
C8 N1 C2 123.42(10) . . ?
C8 N1 B1 127.21(10) . . ?
C8 N2 C9 123.33(11) . . ?
C8 N2 C10 122.28(11) . . ?
C9 N2 C10 114.15(10) . . ?
C8 N3 C11 122.13(11) . . ?
C8 N3 C12 123.00(11) . . ?
C11 N3 C12 114.83(11) . . ?
C3 C1 C16 117.47(10) . . ?
C3 C1 C20 107.27(10) . . ?
C3 C1 B1 100.36(9) . . ?
C16 C1 C20 106.00(9) . . ?
C16 C1 B1 119.08(10) . . ?
C20 C1 B1 105.69(9) . . ?
C3 C2 N1 110.31(10) . . ?
C7 C2 N1 127.58(11) . . ?
C7 C2 C3 122.08(12) . . ?
C2 C3 C1 111.64(11) . . ?
C4 C3 C1 130.75(11) . . ?
C4 C3 C2 117.38(11) . . ?
C3 C4 H4 119.5 . . ?
C3 C4 C5 121.08(12) . . ?
C5 C4 H4 119.5 . . ?
C4 C5 H5 119.9 . . ?
C6 C5 C4 120.22(12) . . ?
C6 C5 H5 119.9 . . ?
C5 C6 H6 119.9 . . ?
C5 C6 C7 120.27(12) . . ?
C7 C6 H6 119.9 . . ?
C2 C7 C6 118.80(12) . . ?
C2 C7 H7 120.6 . . ?
C6 C7 H7 120.6 . . ?
N2 C8 N1 118.32(11) . . ?
N2 C8 N3 120.49(11) . . ?
N3 C8 N1 121.18(11) . . ?
N2 C9 H9A 109.5 . . ?
N2 C9 H9B 109.5 . . ?
N2 C9 H9C 109.5 . . ?
H9A C9 H9B 109.5 . . ?
H9A C9 H9C 109.5 . . ?
H9B C9 H9C 109.5 . . ?
N2 C10 H10A 109.5 . . ?
N2 C10 H10B 109.5 . . ?
N2 C10 H10C 109.5 . . ?
H10A C10 H10B 109.5 . . ?
H10A C10 H10C 109.5 . . ?
H10B C10 H10C 109.5 . . ?
N3 C11 H11A 109.5 . . ?
N3 C11 H11B 109.5 . . ?
N3 C11 H11C 109.5 . . ?
H11A C11 H11B 109.5 . . ?
H11A C11 H11C 109.5 . . ?
H11B C11 H11C 109.5 . . ?
N3 C12 H12A 109.5 . . ?
N3 C12 H12B 109.5 . . ?
N3 C12 H12C 109.5 . . ?
H12A C12 H12B 109.5 . . ?
H12A C12 H12C 109.5 . . ?
H12B C12 H12C 109.5 . . ?
H13A C13 H13B 107.5 . . ?
C14 C13 H13A 108.4 . . ?
C14 C13 H13B 108.4 . . ?
C14 C13 C20 115.35(11) . . ?
C20 C13 H13A 108.4 . . ?
C20 C13 H13B 108.4 . . ?
C13 C14 H14A 108.6 . . ?
C13 C14 H14B 108.6 . . ?
C13 C14 C15 114.56(11) . . ?
H14A C14 H14B 107.6 . . ?
C15 C14 H14A 108.6 . . ?
C15 C14 H14B 108.6 . . ?
C14 C15 H15A 108.3 . . ?
C14 C15 H15B 108.3 . . ?
C14 C15 C16 115.97(11) . . ?
H15A C15 H15B 107.4 . . ?
C16 C15 H15A 108.3 . . ?
C16 C15 H15B 108.3 . . ?
C1 C16 H16 107.8 . . ?
C15 C16 C1 113.58(10) . . ?
C15 C16 H16 107.8 . . ?
C18 C16 C1 108.86(10) . . ?
C18 C16 C15 110.87(10) . . ?
C18 C16 H16 107.8 . . ?
H17A C17 H17B 107.8 . . ?
C18 C17 H17A 109.0 . . ?
C18 C17 H17B 109.0 . . ?
C19 C17 H17A 109.0 . . ?
C19 C17 H17B 109.0 . . ?
C19 C17 C18 112.83(10) . . ?
C16 C18 C17 113.80(10) . . ?
C16 C18 H18A 108.8 . . ?
C16 C18 H18B 108.8 . . ?
C17 C18 H18A 108.8 . . ?
C17 C18 H18B 108.8 . . ?
H18A C18 H18B 107.7 . . ?
C17 C19 H19A 108.8 . . ?
C17 C19 H19B 108.8 . . ?
C17 C19 C20 113.91(10) . . ?
H19A C19 H19B 107.7 . . ?
C20 C19 H19A 108.8 . . ?
C20 C19 H19B 108.8 . . ?
C1 C20 H20 107.5 . . ?
C13 C20 C1 110.59(10) . . ?
C13 C20 H20 107.5 . . ?
C19 C20 C1 109.94(10) . . ?
C19 C20 C13 113.44(10) . . ?
C19 C20 H20 107.5 . . ?
C22 C21 C26 112.96(11) . . ?
C22 C21 B2 126.64(11) . . ?
C26 C21 B2 120.28(11) . . ?
F1 C22 C21 121.32(11) . . ?
F1 C22 C23 114.03(11) . . ?
C23 C22 C21 124.63(12) . . ?
F2 C23 C22 120.36(12) . . ?
F2 C23 C24 120.06(11) . . ?
C24 C23 C22 119.58(12) . . ?
F3 C24 C23 120.35(12) . . ?
F3 C24 C25 120.91(12) . . ?
C23 C24 C25 118.73(12) . . ?
F4 C25 C24 119.74(11) . . ?
F4 C25 C26 120.70(12) . . ?
C24 C25 C26 119.55(12) . . ?
F5 C26 C21 119.53(11) . . ?
F5 C26 C25 115.92(11) . . ?
C25 C26 C21 124.55(12) . . ?
C28 C27 B2 118.39(11) . . ?
C32 C27 C28 113.50(11) . . ?
C32 C27 B2 127.55(11) . . ?
F6 C28 C27 119.21(11) . . ?
F6 C28 C29 116.10(11) . . ?
C29 C28 C27 124.68(12) . . ?
F7 C29 C28 120.89(12) . . ?
F7 C29 C30 119.75(11) . . ?
C28 C29 C30 119.35(12) . . ?
F8 C30 C29 120.38(12) . . ?
F8 C30 C31 120.79(12) . . ?
C29 C30 C31 118.82(12) . . ?
F9 C31 C30 119.52(11) . . ?
F9 C31 C32 120.60(12) . . ?
C30 C31 C32 119.86(12) . . ?
F10 C32 C27 121.26(11) . . ?
F10 C32 C31 114.93(11) . . ?
C27 C32 C31 123.77(12) . . ?
C34 C33 C38 113.17(11) . . ?
C34 C33 B2 129.25(11) . . ?
C38 C33 B2 117.10(11) . . ?
F11 C34 C33 121.29(11) . . ?
F11 C34 C35 114.75(11) . . ?
C35 C34 C33 123.94(12) . . ?
F12 C35 C34 120.87(12) . . ?
F12 C35 C36 119.09(12) . . ?
C36 C35 C34 120.03(12) . . ?
F13 C36 C35 120.56(12) . . ?
F13 C36 C37 120.75(12) . . ?
C35 C36 C37 118.70(12) . . ?
F14 C37 C36 119.88(12) . . ?
F14 C37 C38 120.93(12) . . ?
C38 C37 C36 119.19(12) . . ?
F15 C38 C33 119.75(11) . . ?
F15 C38 C37 115.30(11) . . ?
C37 C38 C33 124.94(12) . . ?
O1 B1 N1 119.08(11) . . ?
O1 B1 C1 136.54(11) . . ?
N1 B1 C1 104.29(10) . . ?
O1 B2 C21 108.44(10) . . ?
O1 B2 C27 113.32(10) . . ?
O1 B2 C33 108.09(10) . . ?
C21 B2 C27 112.48(10) . . ?
C21 B2 C33 113.12(10) . . ?
C27 B2 C33 101.27(9) . . ?
C40 C39 H39 120.4 . . ?
C40 C39 C44 119.22(19) . . ?
C44 C39 H39 120.4 . . ?
C39 C40 H40 119.8 . . ?
C41 C40 C39 120.40(19) . . ?
C41 C40 H40 119.8 . . ?
C40 C41 H41 119.7 . . ?
C42 C41 C40 120.6(2) . . ?
C42 C41 H41 119.7 . . ?
C41 C42 H42 119.9 . . ?
C41 C42 C43 120.1(2) . . ?
C43 C42 H42 119.9 . . ?
C42 C43 H43 120.0 . . ?
C42 C43 C44 120.03(18) . . ?
C44 C43 H43 120.0 . . ?
C39 C44 H44 120.2 . . ?
C43 C44 C39 119.63(19) . . ?
C43 C44 H44 120.2 . . ?

loop_
_geom_bond_atom_site_label_1
_geom_bond_atom_site_label_2
_geom_bond_distance
_geom_bond_site_symmetry_2
_geom_bond_publ_flag
F1 C22 1.3506(14) . ?
F2 C23 1.3407(15) . ?
F3 C24 1.3411(14) . ?
F4 C25 1.3461(15) . ?
F5 C26 1.3535(15) . ?
F6 C28 1.3545(15) . ?
F7 C29 1.3436(15) . ?
F8 C30 1.3393(15) . ?
F9 C31 1.3472(15) . ?
F10 C32 1.3572(15) . ?
F11 C34 1.3543(14) . ?
F12 C35 1.3429(15) . ?
F13 C36 1.3375(15) . ?
F14 C37 1.3447(15) . ?
F15 C38 1.3549(14) . ?
O1 B1 1.3158(17) . ?
O1 B2 1.4778(16) . ?
N1 C2 1.4292(16) . ?
N1 C8 1.3696(16) . ?
N1 B1 1.5100(16) . ?
N2 C8 1.3329(16) . ?
N2 C9 1.4615(17) . ?
N2 C10 1.4661(16) . ?
N3 C8 1.3398(16) . ?
N3 C11 1.4640(17) . ?
N3 C12 1.4648(17) . ?
C1 C3 1.5300(16) . ?
C1 C16 1.5512(17) . ?
C1 C20 1.5801(16) . ?
C1 B1 1.6220(18) . ?
C2 C3 1.4059(17) . ?
C2 C7 1.3911(17) . ?
C3 C4 1.3920(18) . ?
C4 H4 0.9300 . ?
C4 C5 1.3949(18) . ?
C5 H5 0.9300 . ?
C5 C6 1.383(2) . ?
C6 H6 0.9300 . ?
C6 C7 1.3919(19) . ?
C7 H7 0.9300 . ?
C9 H9A 0.9600 . ?
C9 H9B 0.9600 . ?
C9 H9C 0.9600 . ?
C10 H10A 0.9600 . ?
C10 H10B 0.9600 . ?
C10 H10C 0.9600 . ?
C11 H11A 0.9600 . ?
C11 H11B 0.9600 . ?
C11 H11C 0.9600 . ?
C12 H12A 0.9600 . ?
C12 H12B 0.9600 . ?
C12 H12C 0.9600 . ?
C13 H13A 0.9700 . ?
C13 H13B 0.9700 . ?
C13 C14 1.5357(19) . ?
C13 C20 1.5379(18) . ?
C14 H14A 0.9700 . ?
C14 H14B 0.9700 . ?
C14 C15 1.5435(19) . ?
C15 H15A 0.9700 . ?
C15 H15B 0.9700 . ?
C15 C16 1.5439(18) . ?
C16 H16 0.9800 . ?
C16 C18 1.5346(17) . ?
C17 H17A 0.9700 . ?
C17 H17B 0.9700 . ?
C17 C18 1.5362(17) . ?
C17 C19 1.5356(18) . ?
C18 H18A 0.9700 . ?
C18 H18B 0.9700 . ?
C19 H19A 0.9700 . ?
C19 H19B 0.9700 . ?
C19 C20 1.5371(17) . ?
C20 H20 0.9800 . ?
C21 C22 1.3886(17) . ?
C21 C26 1.3928(18) . ?
C21 B2 1.6604(17) . ?
C22 C23 1.3860(17) . ?
C23 C24 1.3769(19) . ?
C24 C25 1.378(2) . ?
C25 C26 1.3855(18) . ?
C27 C28 1.3957(18) . ?
C27 C32 1.3862(18) . ?
C27 B2 1.6620(18) . ?
C28 C29 1.3766(18) . ?
C29 C30 1.379(2) . ?
C30 C31 1.379(2) . ?
C31 C32 1.3896(18) . ?
C33 C34 1.3894(18) . ?
C33 C38 1.3954(17) . ?
C33 B2 1.6694(18) . ?
C34 C35 1.3839(19) . ?
C35 C36 1.3791(19) . ?
C36 C37 1.3807(19) . ?
C37 C38 1.3771(18) . ?
C39 H39 0.9300 . ?
C39 C40 1.375(3) . ?
C39 C44 1.387(3) . ?
C40 H40 0.9300 . ?
C40 C41 1.370(3) . ?
C41 H41 0.9300 . ?
C41 C42 1.357(3) . ?
C42 H42 0.9300 . ?
C42 C43 1.372(3) . ?
C43 H43 0.9300 . ?
C43 C44 1.383(3) . ?
C44 H44 0.9300 . ?

loop_
_geom_torsion_atom_site_label_1
_geom_torsion_atom_site_label_2
_geom_torsion_atom_site_label_3
_geom_torsion_atom_site_label_4
_geom_torsion
_geom_torsion_site_symmetry_1
_geom_torsion_site_symmetry_2
_geom_torsion_site_symmetry_3
_geom_torsion_site_symmetry_4
_geom_torsion_publ_flag
F1 C22 C23 F2 2.04(18) . . . . ?
F1 C22 C23 C24 -178.09(12) . . . . ?
F2 C23 C24 F3 0.4(2) . . . . ?
F2 C23 C24 C25 179.34(12) . . . . ?
F3 C24 C25 F4 0.8(2) . . . . ?
F3 C24 C25 C26 179.66(12) . . . . ?
F4 C25 C26 F5 -0.87(19) . . . . ?
F4 C25 C26 C21 178.29(12) . . . . ?
F6 C28 C29 F7 -0.84(17) . . . . ?
F6 C28 C29 C30 -179.69(11) . . . . ?
F7 C29 C30 F8 1.21(18) . . . . ?
F7 C29 C30 C31 -177.97(11) . . . . ?
F8 C30 C31 F9 -0.87(19) . . . . ?
F8 C30 C31 C32 -179.23(11) . . . . ?
F9 C31 C32 F10 -1.66(17) . . . . ?
F9 C31 C32 C27 -179.50(11) . . . . ?
F11 C34 C35 F12 -2.44(17) . . . . ?
F11 C34 C35 C36 176.35(11) . . . . ?
F12 C35 C36 F13 0.83(18) . . . . ?
F12 C35 C36 C37 -179.69(11) . . . . ?
F13 C36 C37 F14 -0.27(19) . . . . ?
F13 C36 C37 C38 179.58(11) . . . . ?
F14 C37 C38 F15 0.17(17) . . . . ?
F14 C37 C38 C33 178.53(11) . . . . ?
N1 C2 C3 C1 7.29(14) . . . . ?
N1 C2 C3 C4 -177.62(10) . . . . ?
N1 C2 C7 C6 178.48(11) . . . . ?
C1 C3 C4 C5 172.69(12) . . . . ?
C1 C16 C18 C17 58.05(13) . . . . ?
C2 N1 C8 N2 135.07(12) . . . . ?
C2 N1 C8 N3 -43.89(17) . . . . ?
C2 N1 B1 O1 165.65(10) . . . . ?
C2 N1 B1 C1 -17.22(12) . . . . ?
C2 C3 C4 C5 -1.29(18) . . . . ?
C3 C1 C16 C15 -60.80(14) . . . . ?
C3 C1 C16 C18 175.16(10) . . . . ?
C3 C1 C20 C13 63.71(13) . . . . ?
C3 C1 C20 C19 -170.25(10) . . . . ?
C3 C1 B1 O1 -163.87(14) . . . . ?
C3 C1 B1 N1 19.77(11) . . . . ?
C3 C2 C7 C6 -3.84(18) . . . . ?
C3 C4 C5 C6 -2.19(19) . . . . ?
C4 C5 C6 C7 2.75(19) . . . . ?
C5 C6 C7 C2 0.21(19) . . . . ?
C7 C2 C3 C1 -170.75(11) . . . . ?
C7 C2 C3 C4 4.35(18) . . . . ?
C8 N1 C2 C3 -177.50(11) . . . . ?
C8 N1 C2 C7 0.40(19) . . . . ?
C8 N1 B1 O1 -9.60(18) . . . . ?
C8 N1 B1 C1 167.53(11) . . . . ?
C9 N2 C8 N1 150.15(12) . . . . ?
C9 N2 C8 N3 -30.88(18) . . . . ?
C10 N2 C8 N1 -23.81(17) . . . . ?
C10 N2 C8 N3 155.15(12) . . . . ?
C11 N3 C8 N1 -30.93(18) . . . . ?
C11 N3 C8 N2 150.14(12) . . . . ?
C12 N3 C8 N1 146.61(12) . . . . ?
C12 N3 C8 N2 -32.32(18) . . . . ?
C13 C14 C15 C16 33.56(17) . . . . ?
C14 C13 C20 C1 54.19(14) . . . . ?
C14 C13 C20 C19 -69.86(14) . . . . ?
C14 C15 C16 C1 -46.14(15) . . . . ?
C14 C15 C16 C18 76.79(14) . . . . ?
C15 C16 C18 C17 -67.58(14) . . . . ?
C16 C1 C3 C2 -147.62(11) . . . . ?
C16 C1 C3 C4 38.14(18) . . . . ?
C16 C1 C20 C13 -62.56(12) . . . . ?
C16 C1 C20 C19 63.48(12) . . . . ?
C16 C1 B1 O1 -34.2(2) . . . . ?
C16 C1 B1 N1 149.43(10) . . . . ?
C17 C19 C20 C1 -53.89(14) . . . . ?
C17 C19 C20 C13 70.51(14) . . . . ?
C18 C17 C19 C20 44.26(15) . . . . ?
C19 C17 C18 C16 -46.29(15) . . . . ?
C20 C1 C3 C2 93.24(12) . . . . ?
C20 C1 C3 C4 -81.01(16) . . . . ?
C20 C1 C16 C15 59.02(13) . . . . ?
C20 C1 C16 C18 -65.02(12) . . . . ?
C20 C1 B1 O1 84.73(17) . . . . ?
C20 C1 B1 N1 -91.63(10) . . . . ?
C20 C13 C14 C15 -38.27(17) . . . . ?
C21 C22 C23 F2 -179.64(12) . . . . ?
C21 C22 C23 C24 0.2(2) . . . . ?
C22 C21 C26 F5 179.37(11) . . . . ?
C22 C21 C26 C25 0.25(19) . . . . ?
C22 C21 B2 O1 115.20(13) . . . . ?
C22 C21 B2 C27 -10.92(17) . . . . ?
C22 C21 B2 C33 -124.91(13) . . . . ?
C22 C23 C24 F3 -179.51(12) . . . . ?
C22 C23 C24 C25 -0.5(2) . . . . ?
C23 C24 C25 F4 -178.18(12) . . . . ?
C23 C24 C25 C26 0.7(2) . . . . ?
C24 C25 C26 F5 -179.72(12) . . . . ?
C24 C25 C26 C21 -0.6(2) . . . . ?
C26 C21 C22 F1 178.13(11) . . . . ?
C26 C21 C22 C23 -0.08(19) . . . . ?
C26 C21 B2 O1 -60.43(15) . . . . ?
C26 C21 B2 C27 173.45(11) . . . . ?
C26 C21 B2 C33 59.46(15) . . . . ?
C27 C28 C29 F7 178.20(11) . . . . ?
C27 C28 C29 C30 -0.7(2) . . . . ?
C28 C27 C32 F10 -176.35(10) . . . . ?
C28 C27 C32 C31 1.35(18) . . . . ?
C28 C27 B2 O1 175.67(10) . . . . ?
C28 C27 B2 C21 -60.89(14) . . . . ?
C28 C27 B2 C33 60.16(13) . . . . ?
C28 C29 C30 F8 -179.92(11) . . . . ?
C28 C29 C30 C31 0.90(19) . . . . ?
C29 C30 C31 F9 178.31(11) . . . . ?
C29 C30 C31 C32 -0.05(19) . . . . ?
C30 C31 C32 F10 176.68(11) . . . . ?
C30 C31 C32 C27 -1.15(19) . . . . ?
C32 C27 C28 F6 178.56(10) . . . . ?
C32 C27 C28 C29 -0.45(18) . . . . ?
C32 C27 B2 O1 4.93(17) . . . . ?
C32 C27 B2 C21 128.37(13) . . . . ?
C32 C27 B2 C33 -110.58(13) . . . . ?
C33 C34 C35 F12 179.12(11) . . . . ?
C33 C34 C35 C36 -2.1(2) . . . . ?
C34 C33 C38 F15 179.10(10) . . . . ?
C34 C33 C38 C37 0.81(18) . . . . ?
C34 C33 B2 O1 128.99(13) . . . . ?
C34 C33 B2 C21 8.90(18) . . . . ?
C34 C33 B2 C27 -111.70(13) . . . . ?
C34 C35 C36 F13 -177.98(11) . . . . ?
C34 C35 C36 C37 1.50(19) . . . . ?
C35 C36 C37 F14 -179.75(12) . . . . ?
C35 C36 C37 C38 0.10(19) . . . . ?
C36 C37 C38 F15 -179.68(11) . . . . ?
C36 C37 C38 C33 -1.3(2) . . . . ?
C38 C33 C34 F11 -177.43(11) . . . . ?
C38 C33 C34 C35 0.91(18) . . . . ?
C38 C33 B2 O1 -59.60(14) . . . . ?
C38 C33 B2 C21 -179.69(10) . . . . ?
C38 C33 B2 C27 59.71(13) . . . . ?
B1 O1 B2 C21 -104.2(3) . . . . ?
B1 O1 B2 C27 21.4(3) . . . . ?
B1 O1 B2 C33 132.8(2) . . . . ?
B1 N1 C2 C3 7.03(13) . . . . ?
B1 N1 C2 C7 -175.07(12) . . . . ?
B1 N1 C8 N2 -50.31(17) . . . . ?
B1 N1 C8 N3 130.74(13) . . . . ?
B1 C1 C3 C2 -16.93(12) . . . . ?
B1 C1 C3 C4 168.82(13) . . . . ?
B1 C1 C16 C15 177.80(10) . . . . ?
B1 C1 C16 C18 53.76(13) . . . . ?
B1 C1 C20 C13 170.15(10) . . . . ?
B1 C1 C20 C19 -63.81(12) . . . . ?
B2 O1 B1 N1 -124.6(2) . . . . ?
B2 O1 B1 C1 59.4(3) . . . . ?
B2 C21 C22 F1 2.23(19) . . . . ?
B2 C21 C22 C23 -175.98(12) . . . . ?
B2 C21 C26 F5 -4.43(18) . . . . ?
B2 C21 C26 C25 176.44(12) . . . . ?
B2 C27 C28 F6 6.56(16) . . . . ?
B2 C27 C28 C29 -172.46(11) . . . . ?
B2 C27 C32 F10 -5.23(19) . . . . ?
B2 C27 C32 C31 172.48(12) . . . . ?
B2 C33 C34 F11 -5.75(19) . . . . ?
B2 C33 C34 C35 172.59(12) . . . . ?
B2 C33 C38 F15 6.33(16) . . . . ?
B2 C33 C38 C37 -171.96(12) . . . . ?
C39 C40 C41 C42 -0.6(4) . . . . ?
C40 C39 C44 C43 1.0(3) . . . . ?
C40 C41 C42 C43 2.4(3) . . . . ?
C41 C42 C43 C44 -2.5(3) . . . . ?
C42 C43 C44 C39 0.8(3) . . . . ?
C44 C39 C40 C41 -1.1(3) . . . . ?

loop_
_exptl_oxdiff_crystal_face_indexfrac_h
_exptl_oxdiff_crystal_face_indexfrac_k
_exptl_oxdiff_crystal_face_indexfrac_l
_exptl_oxdiff_crystal_face_x
_exptl_oxdiff_crystal_face_y
_exptl_oxdiff_crystal_face_z
5.6541 -4.3265 4.6751 -0.0036 -0.0104 0.9999
-1.5027 7.8969 1.3255 -0.2316 -0.9675 -0.1014
6.1190 1.4954 -5.8460 -0.9094 0.2182 0.3542
-0.8278 5.4327 -8.9868 -0.6940 0.1654 -0.7007
-6.5831 -0.7369 4.7766 0.8519 -0.2046 -0.4820
5.7503 -4.0640 -4.8569 -0.5241 0.7623 0.3798
1.8312 -8.1016 -1.0312 0.2300 0.9598 0.1610
0.5916 -8.6508 6.4626 0.7572 0.4111 0.5076
-2.0435 -7.8606 5.2079 0.8738 0.4750 0.1038
-0.1510 -0.2588 8.5486 0.4736 -0.6892 0.5484
